data_7217257
loop_
_publ_author_name
'Maity, Dilip Kumar'
'Bhattacharya, Biswajit'
'Mondal, Rajarshi'
'Ghoshal, Debajyoti'

_publ_section_title
;
 Five diverse bivalent metal coordination polymers based on benzene
 dicarboxylate and bent dipyridyl ligands: syntheses, structures, and
 photoluminescent properties
;
_journal_issue 37
_journal_name_full CrystEngComm
_journal_page_first 8896
_journal_paper_doi 10.1039/C4CE00966E
_journal_volume 16
_journal_year 2014
_chemical_formula_sum 'C20 H22 Co N4 O10'
_chemical_formula_weight 537.35
_chemical_name_systematic
;
 ?
;
_space_group_IT_number 14
_symmetry_cell_setting monoclinic
_symmetry_space_group_name_Hall '-P 2yn'
_symmetry_space_group_name_H-M 'P 1 21/n 1'
_atom_sites_solution_hydrogens geom
_atom_sites_solution_primary direct
_atom_sites_solution_secondary difmap
_audit_creation_method SHELXL-97
_cell_angle_alpha 90.00
_cell_angle_beta 112.0070(10)
_cell_angle_gamma 90.00
_cell_formula_units_Z 4
_cell_length_a 14.2985(4)
_cell_length_b 12.5882(3)
_cell_length_c 14.4371(4)
_cell_measurement_reflns_used 250
_cell_measurement_temperature 298(2)
_cell_measurement_theta_max 27.5
_cell_measurement_theta_min 1.7
_cell_volume 2409.23(11)
_computing_cell_refinement 'SMART APEX II'
_computing_data_collection 'SMART APEX II (Bruker,2010)'
_computing_data_reduction 'SAINT (Bruker,2000)'
_computing_molecular_graphics 'Ortep-3v2 for windows (Farrugia, 1997)'
_computing_publication_material 'PLATON (Spek, 2008)'
_computing_structure_refinement 'SHELXL-97 (Sheldrick, 2008)'
_computing_structure_solution 'SHELXS-97 (Sheldrick, 2008)'
_diffrn_ambient_temperature 298(2)
_diffrn_measured_fraction_theta_full 0.997
_diffrn_measured_fraction_theta_max 0.997
_diffrn_measurement_device_type 'CCD area detector'
_diffrn_measurement_method 'phi and omega scans'
_diffrn_radiation_monochromator graphite
_diffrn_radiation_source 'fine-focus sealed tube'
_diffrn_radiation_type MoK\a
_diffrn_radiation_wavelength 0.71073
_diffrn_reflns_av_R_equivalents 0.0220
_diffrn_reflns_av_sigmaI/netI 0.0183
_diffrn_reflns_limit_h_max 18
_diffrn_reflns_limit_h_min -18
_diffrn_reflns_limit_k_max 16
_diffrn_reflns_limit_k_min -16
_diffrn_reflns_limit_l_max 17
_diffrn_reflns_limit_l_min -18
_diffrn_reflns_number 39620
_diffrn_reflns_theta_full 27.54
_diffrn_reflns_theta_max 27.54
_diffrn_reflns_theta_min 1.71
_exptl_absorpt_coefficient_mu 0.773
_exptl_absorpt_correction_T_max 0.9427
_exptl_absorpt_correction_T_min 0.8476
_exptl_absorpt_correction_type multi-scan
_exptl_absorpt_process_details
;
'XPREP' - A PROGRAM DATA PREPARATION & RECIPROCAL 
SPACE EXPLORATION,
Bruker Analytical X-ray Systems, 1997
;
_exptl_crystal_colour Red
_exptl_crystal_density_diffrn 1.481
_exptl_crystal_density_method 'not measured'
_exptl_crystal_description Block
_exptl_crystal_F_000 1108
_exptl_crystal_size_max 0.20
_exptl_crystal_size_mid 0.10
_exptl_crystal_size_min 0.10
_refine_diff_density_max 0.794
_refine_diff_density_min -0.523
_refine_diff_density_rms 0.066
_refine_ls_extinction_method none
_refine_ls_goodness_of_fit_ref 1.057
_refine_ls_hydrogen_treatment noref
_refine_ls_matrix_type full
_refine_ls_number_parameters 348
_refine_ls_number_reflns 5542
_refine_ls_number_restraints 0
_refine_ls_restrained_S_all 1.057
_refine_ls_R_factor_all 0.0565
_refine_ls_R_factor_gt 0.0424
_refine_ls_shift/su_max 0.000
_refine_ls_shift/su_mean 0.000
_refine_ls_structure_factor_coef Fsqd
_refine_ls_weighting_details 'calc w=1/[\s^2^(Fo^2^)+(0.0691P)^2^+1.7791P] where P=(Fo^2^+2Fc^2^)/3'
_refine_ls_weighting_scheme calc
_refine_ls_wR_factor_gt 0.1240
_refine_ls_wR_factor_ref 0.1347
_reflns_number_gt 4208
_reflns_number_total 5542
_reflns_threshold_expression >2\s(I)
_cod_data_source_file c4ce00966e2.cif
_cod_data_source_block DG1
_cod_depositor_comments
;
The following automatic conversions were performed:

'_symmetry_cell_setting' value 'Monoclinic' changed to 'monoclinic'
according to
/usr/data/users/saulius/crontab/automatic-downloads/rss-feeds/RSC/lib/dictionaries/cif_core.dic
dictionary named 'cif_core.dic' version 2.4.2 from 2011-04-26.

Automatic conversion script
Id: cif_fix_values 2281 2013-09-26 08:29:07Z andrius 

 Adding full bibliography for 7217257--7217261.cif.
;
_cod_original_sg_symbol_H-M P21/n
_cod_database_code 7217257

loop_
_symmetry_equiv_pos_as_xyz
'x, y, z'
'-x+1/2, y+1/2, -z+1/2'
'-x, -y, -z'
'x-1/2, -y-1/2, z-1/2'

loop_
_atom_site_label
_atom_site_type_symbol
_atom_site_fract_x
_atom_site_fract_y
_atom_site_fract_z
_atom_site_U_iso_or_equiv
_atom_site_adp_type
_atom_site_occupancy
_atom_site_symmetry_multiplicity
_atom_site_calc_flag
_atom_site_refinement_flags
C1 C 1.1647(2) 0.3880(2) 0.67512(19) 0.0413(6) Uani 1 1 d .
H1 H 1.1181 0.3989 0.7051 0.050 Uiso 1 1 calc R
C2 C 1.2555(2) 0.3427(2) 0.73047(19) 0.0455(6) Uani 1 1 d .
H2 H 1.2700 0.3237 0.7967 0.055 Uiso 1 1 calc R
C3 C 1.3254(2) 0.3256(2) 0.68722(19) 0.0437(6) Uani 1 1 d .
H3 H 1.3870 0.2936 0.7233 0.052 Uiso 1 1 calc R
C4 C 1.30234(19) 0.3567(2) 0.58916(18) 0.0364(5) Uani 1 1 d .
C5 C 1.20766(18) 0.40149(19) 0.53774(17) 0.0342(5) Uani 1 1 d .
H5 H 1.1913 0.4212 0.4714 0.041 Uiso 1 1 calc R
C6 C 1.3762(2) 0.3467(2) 0.5420(2) 0.0428(6) Uani 1 1 d .
C7 C 1.4278(2) 0.4235(3) 0.3464(2) 0.0478(7) Uani 1 1 d .
C8 C 1.50347(19) 0.4207(2) 0.30146(19) 0.0400(6) Uani 1 1 d .
C9 C 1.6009(2) 0.3839(2) 0.3523(2) 0.0451(6) Uani 1 1 d .
H9 H 1.6207 0.3601 0.4179 0.054 Uiso 1 1 calc R
C10 C 1.6677(2) 0.3829(2) 0.3044(2) 0.0446(6) Uani 1 1 d .
H10 H 1.7337 0.3602 0.3377 0.054 Uiso 1 1 calc R
C11 C 1.6356(2) 0.4162(2) 0.2063(2) 0.0418(6) Uani 1 1 d .
H11 H 1.6809 0.4131 0.1740 0.050 Uiso 1 1 calc R
C12 C 1.47895(19) 0.4558(2) 0.20393(18) 0.0396(6) Uani 1 1 d .
H12 H 1.4146 0.4831 0.1704 0.048 Uiso 1 1 calc R
C13 C 0.87704(17) 0.33353(18) 0.55991(17) 0.0316(5) Uani 1 1 d .
C14 C 0.81709(18) 0.31022(19) 0.62435(18) 0.0343(5) Uani 1 1 d .
C15 C 0.7543(2) 0.2232(2) 0.6068(2) 0.0495(7) Uani 1 1 d .
H15 H 0.7487 0.1773 0.5546 0.059 Uiso 1 1 calc R
C16 C 0.6991(2) 0.2033(2) 0.6665(2) 0.0530(7) Uani 1 1 d .
H16 H 0.6574 0.1440 0.6540 0.064 Uiso 1 1 calc R
C17 C 0.7055(2) 0.2703(2) 0.7439(2) 0.0394(6) Uani 1 1 d .
C18 C 0.7683(2) 0.3575(2) 0.7610(2) 0.0528(8) Uani 1 1 d .
H18 H 0.7739 0.4034 0.8133 0.063 Uiso 1 1 calc R
C19 C 0.8229(2) 0.3777(2) 0.7018(2) 0.0509(7) Uani 1 1 d .
H19 H 0.8642 0.4373 0.7143 0.061 Uiso 1 1 calc R
C20 C 0.6432(2) 0.2507(2) 0.8073(2) 0.0431(6) Uani 1 1 d .
N1 N 1.13970(15) 0.41746(16) 0.57889(14) 0.0347(4) Uani 1 1 d .
N2 N 1.36017(18) 0.3880(2) 0.45806(18) 0.0533(6) Uani 1 1 d .
N3 N 1.44096(18) 0.3733(2) 0.42603(18) 0.0531(6) Uani 1 1 d .
N4 N 1.54231(16) 0.45258(17) 0.15536(15) 0.0370(5) Uani 1 1 d .
O1 O 0.92698(13) 0.41766(13) 0.57774(13) 0.0392(4) Uani 1 1 d .
O2 O 0.87297(16) 0.26928(14) 0.49160(15) 0.0453(5) Uani 1 1 d .
O1W O 1.64303(16) 0.55869(17) 0.03115(15) 0.0421(4) Uani 1 1 d .
O3 O 0.57821(17) 0.17921(19) 0.78226(16) 0.0595(6) Uani 1 1 d .
O2W O 1.45620(17) 0.65223(16) 0.02302(18) 0.0507(5) Uani 1 1 d .
O4 O 0.66094(18) 0.30928(18) 0.88211(17) 0.0614(6) Uani 1 1 d .
O3W O 0.95779(15) 0.38911(15) 0.38045(14) 0.0384(4) Uani 1 1 d .
O4W O 0.4808(2) 0.0605(3) 0.6165(3) 0.1272(13) Uani 1 1 d G
H4WA H 0.4176 0.0496 0.5961 0.191 Uiso 1 1 d G
H4WB H 0.5005 0.0912 0.6730 0.191 Uiso 1 1 d G
O5W O 1.7847(2) 0.4415(3) 0.0164(3) 0.154(2) Uani 1 1 d G
O6W O 1.51739(19) 0.1396(4) 0.4501(3) 0.181(2) Uani 1 1 d G
Co1 Co 1.0000 0.5000 0.5000 0.02884(13) Uani 1 2 d S
Co2 Co 1.5000 0.5000 0.0000 0.03149(13) Uani 1 2 d S
H1WA H 1.648(3) 0.621(3) 0.022(3) 0.059(10) Uiso 1 1 d .
H1WB H 1.692(3) 0.533(3) 0.024(3) 0.076(12) Uiso 1 1 d .
H2WA H 1.424(3) 0.676(3) 0.059(3) 0.067(10) Uiso 1 1 d .
H2WB H 1.482(3) 0.701(4) 0.006(3) 0.066(11) Uiso 1 1 d .
H3WA H 0.992(3) 0.370(3) 0.355(3) 0.058(10) Uiso 1 1 d .
H3WB H 0.931(3) 0.340(3) 0.402(2) 0.057(10) Uiso 1 1 d .
H6 H 1.437(2) 0.316(3) 0.577(2) 0.053(9) Uiso 1 1 d .
H7 H 1.371(3) 0.464(3) 0.315(3) 0.063(9) Uiso 1 1 d .

loop_
_atom_site_aniso_label
_atom_site_aniso_U_11
_atom_site_aniso_U_22
_atom_site_aniso_U_33
_atom_site_aniso_U_23
_atom_site_aniso_U_13
_atom_site_aniso_U_12
C1 0.0518(15) 0.0455(14) 0.0380(13) -0.0011(11) 0.0299(12) -0.0036(12)
C2 0.0586(17) 0.0519(16) 0.0324(13) 0.0070(11) 0.0246(12) -0.0027(13)
C3 0.0472(15) 0.0484(15) 0.0378(13) 0.0086(11) 0.0186(11) 0.0054(12)
C4 0.0408(13) 0.0382(13) 0.0377(12) 0.0037(10) 0.0233(10) 0.0031(10)
C5 0.0381(12) 0.0401(12) 0.0312(11) 0.0022(9) 0.0206(10) 0.0018(10)
C6 0.0411(14) 0.0514(15) 0.0435(14) 0.0098(12) 0.0245(12) 0.0109(12)
C7 0.0429(15) 0.0675(19) 0.0403(14) 0.0101(13) 0.0239(12) 0.0107(14)
C8 0.0414(13) 0.0489(14) 0.0366(13) 0.0024(11) 0.0225(11) 0.0021(11)
C9 0.0495(15) 0.0509(15) 0.0390(13) 0.0091(11) 0.0213(12) 0.0066(12)
C10 0.0398(14) 0.0500(15) 0.0483(15) 0.0067(12) 0.0214(12) 0.0091(12)
C11 0.0433(14) 0.0432(14) 0.0496(15) 0.0019(11) 0.0297(12) 0.0034(11)
C12 0.0391(13) 0.0486(14) 0.0370(13) 0.0048(11) 0.0211(11) 0.0053(11)
C13 0.0358(12) 0.0319(11) 0.0385(12) 0.0081(9) 0.0268(10) 0.0060(9)
C14 0.0406(13) 0.0343(12) 0.0406(12) 0.0062(10) 0.0296(11) 0.0025(10)
C15 0.0636(18) 0.0444(14) 0.0642(18) -0.0120(13) 0.0511(16) -0.0135(13)
C16 0.0669(19) 0.0467(15) 0.0710(19) -0.0066(14) 0.0551(16) -0.0158(14)
C17 0.0475(14) 0.0387(13) 0.0486(15) 0.0094(11) 0.0369(12) 0.0057(11)
C18 0.076(2) 0.0483(16) 0.0570(17) -0.0094(13) 0.0517(16) -0.0106(14)
C19 0.0709(19) 0.0445(15) 0.0578(17) -0.0095(12) 0.0476(16) -0.0172(14)
C20 0.0505(15) 0.0455(15) 0.0507(16) 0.0112(12) 0.0389(13) 0.0092(12)
N1 0.0396(11) 0.0371(10) 0.0348(10) -0.0010(8) 0.0225(9) -0.0014(8)
N2 0.0459(13) 0.0782(17) 0.0484(13) 0.0188(12) 0.0323(11) 0.0163(12)
N3 0.0460(13) 0.0770(18) 0.0488(13) 0.0167(12) 0.0321(11) 0.0160(12)
N4 0.0417(11) 0.0404(11) 0.0371(11) 0.0022(9) 0.0244(9) 0.0017(9)
O1 0.0492(10) 0.0376(9) 0.0453(10) -0.0003(7) 0.0345(8) -0.0083(8)
O2 0.0655(12) 0.0351(9) 0.0568(12) -0.0042(8) 0.0476(10) -0.0054(8)
O1W 0.0454(11) 0.0364(11) 0.0545(11) 0.0026(8) 0.0302(9) -0.0022(8)
O3 0.0627(13) 0.0757(15) 0.0616(13) 0.0022(11) 0.0479(11) -0.0127(11)
O2W 0.0700(14) 0.0332(10) 0.0764(14) -0.0050(9) 0.0587(13) -0.0027(9)
O4 0.0824(15) 0.0599(13) 0.0730(14) -0.0068(11) 0.0647(13) -0.0032(11)
O3W 0.0505(11) 0.0352(9) 0.0424(10) -0.0050(7) 0.0324(9) -0.0025(8)
O4W 0.104(3) 0.146(4) 0.117(3) -0.020(3) 0.024(2) -0.002(2)
O5W 0.0657(19) 0.116(3) 0.265(5) -0.096(3) 0.044(3) 0.0135(19)
O6W 0.199(5) 0.143(4) 0.189(5) 0.028(4) 0.057(4) 0.026(4)
Co1 0.0346(2) 0.0293(2) 0.0328(2) -0.00190(16) 0.02435(19) -0.00298(17)
Co2 0.0389(3) 0.0300(2) 0.0360(3) 0.00051(17) 0.0259(2) -0.00034(17)

loop_
_atom_type_symbol
_atom_type_description
_atom_type_scat_dispersion_real
_atom_type_scat_dispersion_imag
_atom_type_scat_source
C C 0.0033 0.0016 'International Tables Vol C Tables 4.2.6.8 and 6.1.1.4'
H H 0.0000 0.0000 'International Tables Vol C Tables 4.2.6.8 and 6.1.1.4'
N N 0.0061 0.0033 'International Tables Vol C Tables 4.2.6.8 and 6.1.1.4'
O O 0.0106 0.0060 'International Tables Vol C Tables 4.2.6.8 and 6.1.1.4'
Co Co 0.3494 0.9721 'International Tables Vol C Tables 4.2.6.8 and 6.1.1.4'

loop_
_geom_angle_atom_site_label_1
_geom_angle_atom_site_label_2
_geom_angle_atom_site_label_3
_geom_angle
_geom_angle_site_symmetry_1
_geom_angle_site_symmetry_3
N1 C1 C2 122.8(2) . .
C1 C2 C3 119.4(2) . .
C2 C3 C4 118.9(2) . .
C3 C4 C5 118.1(2) . .
C3 C4 C6 121.0(2) . .
C5 C4 C6 120.9(2) . .
N1 C5 C4 123.3(2) . .
N2 C6 C4 120.7(2) . .
N3 C7 C8 120.8(3) . .
C9 C8 C12 117.6(2) . .
C9 C8 C7 122.6(2) . .
C12 C8 C7 119.8(2) . .
C10 C9 C8 119.1(2) . .
C9 C10 C11 119.2(2) . .
N4 C11 C10 123.1(2) . .
N4 C12 C8 123.9(2) . .
O1 C13 O2 124.1(2) . .
O1 C13 C14 116.8(2) . .
O2 C13 C14 119.1(2) . .
C15 C14 C19 118.3(2) . .
C15 C14 C13 121.5(2) . .
C19 C14 C13 120.2(2) . .
C14 C15 C16 120.7(3) . .
C17 C16 C15 120.8(3) . .
C16 C17 C18 118.3(2) . .
C16 C17 C20 121.0(2) . .
C18 C17 C20 120.7(2) . .
C19 C18 C17 121.1(3) . .
C18 C19 C14 120.8(3) . .
O3 C20 O4 124.3(2) . .
O3 C20 C17 119.0(2) . .
O4 C20 C17 116.7(3) . .
C5 N1 C1 117.5(2) . .
C5 N1 Co1 121.55(16) . .
C1 N1 Co1 120.69(16) . .
C6 N2 N3 112.7(2) . .
C7 N3 N2 111.9(2) . .
C12 N4 C11 116.9(2) . .
C12 N4 Co2 123.41(17) . .
C11 N4 Co2 119.65(16) . .
C13 O1 Co1 132.62(15) . .
O1 Co1 O1 180.00(8) 3_766 .
O1 Co1 O3W 86.34(7) 3_766 .
O1 Co1 O3W 93.66(7) . .
O1 Co1 O3W 93.66(7) 3_766 3_766
O1 Co1 O3W 86.34(7) . 3_766
O3W Co1 O3W 180.0 . 3_766
O1 Co1 N1 91.60(7) 3_766 3_766
O1 Co1 N1 88.40(7) . 3_766
O3W Co1 N1 87.86(8) . 3_766
O3W Co1 N1 92.14(7) 3_766 3_766
O1 Co1 N1 88.40(7) 3_766 .
O1 Co1 N1 91.60(7) . .
O3W Co1 N1 92.14(7) . .
O3W Co1 N1 87.86(8) 3_766 .
N1 Co1 N1 180.0 3_766 .
O1W Co2 O1W 180.0 . 3_865
O1W Co2 O2W 88.19(9) . .
O1W Co2 O2W 91.81(9) 3_865 .
O1W Co2 O2W 91.81(9) . 3_865
O1W Co2 O2W 88.19(9) 3_865 3_865
O2W Co2 O2W 180.00(13) . 3_865
O1W Co2 N4 89.80(8) . 3_865
O1W Co2 N4 90.20(8) 3_865 3_865
O2W Co2 N4 85.87(8) . 3_865
O2W Co2 N4 94.13(8) 3_865 3_865
O1W Co2 N4 90.20(8) . .
O1W Co2 N4 89.80(8) 3_865 .
O2W Co2 N4 94.13(8) . .
O2W Co2 N4 85.87(8) 3_865 .
N4 Co2 N4 180.000(1) 3_865 .

loop_
_geom_bond_atom_site_label_1
_geom_bond_atom_site_label_2
_geom_bond_distance
_geom_bond_site_symmetry_2
C1 N1 1.350(3) .
C1 C2 1.369(4) .
C2 C3 1.380(4) .
C3 C4 1.384(3) .
C4 C5 1.396(3) .
C4 C6 1.461(3) .
C5 N1 1.331(3) .
C6 N2 1.258(3) .
C7 N3 1.262(4) .
C7 C8 1.456(4) .
C8 C9 1.389(4) .
C8 C12 1.389(3) .
C9 C10 1.372(4) .
C10 C11 1.380(4) .
C11 N4 1.340(3) .
C12 N4 1.338(3) .
C13 O1 1.249(3) .
C13 O2 1.260(3) .
C13 C14 1.511(3) .
C14 C15 1.379(4) .
C14 C19 1.382(4) .
C15 C16 1.391(3) .
C16 C17 1.374(4) .
C17 C18 1.381(4) .
C17 C20 1.519(3) .
C18 C19 1.379(3) .
C20 O3 1.246(3) .
C20 O4 1.253(4) .
N1 Co1 2.159(2) .
N2 N3 1.408(3) .
N4 Co2 2.176(2) .
O1 Co1 2.0742(15) .
O1W Co2 2.0594(19) .
O2W Co2 2.0811(19) .
O3W Co1 2.1240(18) .
Co1 O1 2.0742(15) 3_766
Co1 O3W 2.1240(18) 3_766
Co1 N1 2.159(2) 3_766
Co2 O1W 2.0594(19) 3_865
Co2 O2W 2.0811(19) 3_865
Co2 N4 2.176(2) 3_865
